data_4503374
loop_
_publ_author_name
'Zhu, Yuan-Yuan'
'Yi, Hui-Ping'
'Li, Chuang'
'Jiang, Xi-Kui'
'Li, Zhan-Ting'

_publ_section_title
;
 The N&#xE5F8;H&#x00B7;&#x00B7;&#x00B7;X (X = Cl, Br, and I)
 Hydrogen-Bonding Pattern in Aromatic Amides: A Crystallographic and1H NMR
 Study
;
_journal_issue 4
_journal_name_full 'Crystal Growth &amp; Design'
_journal_page_first 1294
_journal_paper_doi 10.1021/cg7010293
_journal_volume 8
_journal_year 2008
_chemical_formula_sum 'C27 H25 Cl N O1.25'
_chemical_formula_weight 418.93
_chemical_name_systematic
; 
 ? 
;
_space_group_IT_number 2
_symmetry_cell_setting triclinic
_symmetry_space_group_name_Hall '-P 1'
_symmetry_space_group_name_H-M 'P -1'
_atom_sites_solution_hydrogens geom
_atom_sites_solution_primary direct
_atom_sites_solution_secondary difmap
_audit_creation_method SHELXL-97
_cell_angle_alpha 70.540(2)
_cell_angle_beta 73.205(2)
_cell_angle_gamma 78.971(2)
_cell_formula_units_Z 4
_cell_length_a 10.7778(12)
_cell_length_b 13.2754(15)
_cell_length_c 17.2895(19)
_cell_measurement_reflns_used 1557
_cell_measurement_temperature 293(2)
_cell_measurement_theta_max 47.509
_cell_measurement_theta_min 4.517
_cell_volume 2220.6(4)
_computing_cell_refinement 'Bruker SMART'
_computing_data_collection 'Bruker SMART'
_computing_data_reduction 'Bruker SHELXTL'
_computing_molecular_graphics 'Bruker SHELXTL'
_computing_publication_material 'Bruker SHELXTL'
_computing_structure_refinement 'SHELXL-97 (Sheldrick, 1997)'
_computing_structure_solution 'SHELXS-97 (Sheldrick, 1990)'
_diffrn_ambient_temperature 293(2)
_diffrn_measured_fraction_theta_full 0.980
_diffrn_measured_fraction_theta_max 0.980
_diffrn_measurement_device_type 'CCD area detector'
_diffrn_measurement_method 'phi and omega scans'
_diffrn_radiation_monochromator graphite
_diffrn_radiation_source 'fine-focus sealed tube'
_diffrn_radiation_type MoK\a
_diffrn_radiation_wavelength 0.71073
_diffrn_reflns_av_R_equivalents 0.0555
_diffrn_reflns_av_sigmaI/netI 0.1432
_diffrn_reflns_limit_h_max 13
_diffrn_reflns_limit_h_min -12
_diffrn_reflns_limit_k_max 13
_diffrn_reflns_limit_k_min -16
_diffrn_reflns_limit_l_max 20
_diffrn_reflns_limit_l_min -19
_diffrn_reflns_number 11771
_diffrn_reflns_theta_full 25.50
_diffrn_reflns_theta_max 25.50
_diffrn_reflns_theta_min 1.64
_exptl_absorpt_coefficient_mu 0.192
_exptl_absorpt_correction_T_max 1.00000
_exptl_absorpt_correction_T_min 0.75069
_exptl_absorpt_correction_type empirical
_exptl_absorpt_process_details sadabs
_exptl_crystal_colour colorless
_exptl_crystal_density_diffrn 1.253
_exptl_crystal_density_method 'not measured'
_exptl_crystal_description prismatic
_exptl_crystal_F_000 884
_exptl_crystal_size_max 0.307
_exptl_crystal_size_mid 0.226
_exptl_crystal_size_min 0.056
_refine_diff_density_max 0.746
_refine_diff_density_min -0.303
_refine_diff_density_rms 0.057
_refine_ls_extinction_coef 0.0025(8)
_refine_ls_extinction_expression Fc^*^=kFc[1+0.001xFc^2^\l^3^/sin(2\q)]^-1/4^
_refine_ls_extinction_method SHELXL
_refine_ls_goodness_of_fit_ref 0.811
_refine_ls_hydrogen_treatment mixed
_refine_ls_matrix_type full
_refine_ls_number_parameters 549
_refine_ls_number_reflns 8098
_refine_ls_number_restraints 5
_refine_ls_restrained_S_all 0.819
_refine_ls_R_factor_all 0.1360
_refine_ls_R_factor_gt 0.0639
_refine_ls_shift/su_max 0.065
_refine_ls_shift/su_mean 0.028
_refine_ls_structure_factor_coef Fsqd
_refine_ls_weighting_details 'calc w=1/[\s^2^(Fo^2^)+(0.0776P)^2^+0.0000P] where P=(Fo^2^+2Fc^2^)/3'
_refine_ls_weighting_scheme calc
_refine_ls_wR_factor_gt 0.1524
_refine_ls_wR_factor_ref 0.1749
_reflns_number_gt 3270
_reflns_number_total 8098
_reflns_threshold_expression >2sigma(I)
_cod_data_source_file cg7010293-file001.cif
_cod_data_source_block cd27322
_cod_depositor_comments
;
The following automatic conversions were performed:

'_symmetry_cell_setting' value 'Triclinic' changed to 'triclinic'
according to /home/saulius/struct/CIF-dictionaries/cif_core.dic
dictionary named 'cif_core.dic' version 2.4.1 from 2010-06-29.

Automatic conversion script
Id: cif_fix_values 1715 2011-07-08 13:25:40Z adriana 
;
_cod_original_sg_symbol_H-M P-1
_cod_database_code 4503374

loop_
_symmetry_equiv_pos_as_xyz
'x, y, z'
'-x, -y, -z'

loop_
_atom_site_label
_atom_site_type_symbol
_atom_site_fract_x
_atom_site_fract_y
_atom_site_fract_z
_atom_site_U_iso_or_equiv
_atom_site_adp_type
_atom_site_occupancy
_atom_site_symmetry_multiplicity
_atom_site_calc_flag
_atom_site_refinement_flags
Cl1 Cl 0.04879(13) -0.25070(9) 1.06131(7) 0.0795(4) Uani 1 1 d .
Cl2 Cl 0.56989(16) 0.41051(10) 0.24760(10) 0.1102(6) Uani 1 1 d .
N1 N 0.0119(3) 0.1911(2) 0.72860(19) 0.0427(8) Uani 1 1 d D
N2 N 0.4616(3) 0.9388(2) 0.22759(19) 0.0445(8) Uani 1 1 d D
O1 O -0.2004(3) 0.15577(19) 0.78158(15) 0.0534(7) Uani 1 1 d .
O2 O 0.6806(3) 0.9084(2) 0.18737(16) 0.0590(8) Uani 1 1 d .
O3 O 0.988(3) 0.4997(14) 1.0205(5) 0.215(8) Uani 0.50 1 d PD
C1 C -0.0848(4) 0.1334(3) 0.7842(2) 0.0422(9) Uani 1 1 d .
C2 C -0.0441(4) 0.0375(3) 0.8503(2) 0.0392(9) Uani 1 1 d .
C3 C 0.0795(4) -0.0167(3) 0.8426(2) 0.0478(10) Uani 1 1 d .
H3 H 0.1441 0.0068 0.7936 0.057 Uiso 1 1 calc R
C4 C 0.1084(4) -0.1057(3) 0.9072(2) 0.0578(11) Uani 1 1 d .
H4 H 0.1918 -0.1422 0.9015 0.069 Uiso 1 1 calc R
C5 C 0.0129(4) -0.1395(3) 0.9794(2) 0.0512(11) Uani 1 1 d .
C6 C -0.1085(5) -0.0865(3) 0.9891(2) 0.0641(12) Uani 1 1 d .
H6 H -0.1714 -0.1092 1.0391 0.077 Uiso 1 1 calc R
C7 C -0.1388(4) 0.0013(3) 0.9244(2) 0.0564(11) Uani 1 1 d .
H7 H -0.2228 0.0363 0.9305 0.068 Uiso 1 1 calc R
C8 C -0.0014(3) 0.2906(3) 0.6572(2) 0.0406(9) Uani 1 1 d .
C9 C 0.1370(4) 0.3026(3) 0.5971(2) 0.0413(9) Uani 1 1 d .
C10 C 0.2416(4) 0.3042(3) 0.6291(3) 0.0581(11) Uani 1 1 d .
H10 H 0.2295 0.2918 0.6869 0.070 Uiso 1 1 calc R
C11 C 0.3632(4) 0.3243(3) 0.5753(3) 0.0659(13) Uani 1 1 d .
H11 H 0.4315 0.3271 0.5971 0.079 Uiso 1 1 calc R
C12 C 0.3842(4) 0.3402(3) 0.4898(3) 0.0635(12) Uani 1 1 d .
H12 H 0.4664 0.3523 0.4540 0.076 Uiso 1 1 calc R
C13 C 0.2823(4) 0.3380(3) 0.4582(3) 0.0570(11) Uani 1 1 d .
H13 H 0.2959 0.3487 0.4005 0.068 Uiso 1 1 calc R
C14 C 0.1592(4) 0.3200(3) 0.5108(2) 0.0470(10) Uani 1 1 d .
H14 H 0.0910 0.3197 0.4880 0.056 Uiso 1 1 calc R
C15 C -0.0944(3) 0.2783(3) 0.6102(2) 0.0381(9) Uani 1 1 d .
C16 C -0.0955(4) 0.1802(3) 0.5972(2) 0.0502(10) Uani 1 1 d .
H16 H -0.0417 0.1208 0.6202 0.060 Uiso 1 1 calc R
C17 C -0.1748(4) 0.1694(3) 0.5510(2) 0.0568(11) Uani 1 1 d .
H17 H -0.1755 0.1028 0.5444 0.068 Uiso 1 1 calc R
C18 C -0.2529(4) 0.2571(4) 0.5145(3) 0.0607(12) Uani 1 1 d .
H18 H -0.3063 0.2502 0.4833 0.073 Uiso 1 1 calc R
C19 C -0.2508(4) 0.3544(3) 0.5250(2) 0.0561(11) Uani 1 1 d .
H19 H -0.3023 0.4140 0.4998 0.067 Uiso 1 1 calc R
C20 C -0.1729(4) 0.3658(3) 0.5727(2) 0.0449(10) Uani 1 1 d .
H20 H -0.1736 0.4326 0.5795 0.054 Uiso 1 1 calc R
C21 C -0.0460(4) 0.3896(3) 0.6903(2) 0.0439(10) Uani 1 1 d .
C22 C 0.0112(4) 0.4842(3) 0.6490(2) 0.0645(13) Uani 1 1 d .
H22 H 0.0801 0.4875 0.6015 0.077 Uiso 1 1 calc R
C23 C -0.0317(5) 0.5736(3) 0.6768(3) 0.0753(14) Uani 1 1 d .
H23 H 0.0081 0.6364 0.6479 0.090 Uiso 1 1 calc R
C24 C -0.1331(5) 0.5704(4) 0.7471(3) 0.0758(14) Uani 1 1 d .
H24 H -0.1621 0.6307 0.7661 0.091 Uiso 1 1 calc R
C25 C -0.1907(5) 0.4775(4) 0.7886(3) 0.0767(14) Uani 1 1 d .
H25 H -0.2596 0.4745 0.8361 0.092 Uiso 1 1 calc R
C26 C -0.1474(4) 0.3886(3) 0.7607(2) 0.0597(12) Uani 1 1 d .
H26 H -0.1875 0.3260 0.7901 0.072 Uiso 1 1 calc R
C27 C 0.5740(4) 0.8756(3) 0.2089(2) 0.0426(9) Uani 1 1 d .
C28 C 0.5638(4) 0.7615(3) 0.2166(2) 0.0404(9) Uani 1 1 d .
C29 C 0.4556(4) 0.7077(3) 0.2605(2) 0.0490(10) Uani 1 1 d .
H29 H 0.3796 0.7447 0.2842 0.059 Uiso 1 1 calc R
C30 C 0.4574(4) 0.6004(3) 0.2703(3) 0.0603(12) Uani 1 1 d .
H30 H 0.3839 0.5648 0.3008 0.072 Uiso 1 1 calc R
C31 C 0.5680(5) 0.5472(3) 0.2346(3) 0.0645(13) Uani 1 1 d .
C32 C 0.6768(4) 0.5976(3) 0.1897(3) 0.0723(14) Uani 1 1 d .
H32 H 0.7516 0.5601 0.1653 0.087 Uiso 1 1 calc R
C33 C 0.6747(4) 0.7051(3) 0.1807(2) 0.0570(11) Uani 1 1 d .
H33 H 0.7488 0.7400 0.1503 0.068 Uiso 1 1 calc R
C34 C 0.4559(4) 1.0489(3) 0.2341(2) 0.0429(9) Uani 1 1 d .
C35 C 0.4832(4) 1.1324(3) 0.1455(2) 0.0472(10) Uani 1 1 d .
C36 C 0.5302(4) 1.1042(4) 0.0716(3) 0.0652(12) Uani 1 1 d .
H36 H 0.5493 1.0320 0.0740 0.078 Uiso 1 1 calc R
C37 C 0.5491(5) 1.1827(5) -0.0063(3) 0.0917(17) Uani 1 1 d .
H37 H 0.5804 1.1628 -0.0558 0.110 Uiso 1 1 calc R
C38 C 0.5220(6) 1.2893(5) -0.0106(4) 0.1025(19) Uani 1 1 d .
H38 H 0.5357 1.3417 -0.0629 0.123 Uiso 1 1 calc R
C39 C 0.4746(5) 1.3185(4) 0.0624(3) 0.0921(17) Uani 1 1 d .
H39 H 0.4572 1.3908 0.0598 0.111 Uiso 1 1 calc R
C40 C 0.4530(4) 1.2413(3) 0.1387(3) 0.0658(12) Uani 1 1 d .
H40 H 0.4172 1.2619 0.1877 0.079 Uiso 1 1 calc R
C41 C 0.3145(3) 1.0783(3) 0.2800(2) 0.0385(9) Uani 1 1 d .
C42 C 0.2152(4) 1.0804(3) 0.2433(2) 0.0496(10) Uani 1 1 d .
H42 H 0.2348 1.0639 0.1926 0.060 Uiso 1 1 calc R
C43 C 0.0875(4) 1.1068(3) 0.2816(3) 0.0601(12) Uani 1 1 d .
H43 H 0.0215 1.1077 0.2566 0.072 Uiso 1 1 calc R
C44 C 0.0568(4) 1.1321(3) 0.3568(3) 0.0597(12) Uani 1 1 d .
H44 H -0.0294 1.1498 0.3826 0.072 Uiso 1 1 calc R
C45 C 0.1541(4) 1.1308(3) 0.3926(3) 0.0591(11) Uani 1 1 d .
H45 H 0.1344 1.1480 0.4430 0.071 Uiso 1 1 calc R
C46 C 0.2816(4) 1.1040(3) 0.3546(2) 0.0490(10) Uani 1 1 d .
H46 H 0.3471 1.1033 0.3800 0.059 Uiso 1 1 calc R
C47 C 0.5509(3) 1.0470(3) 0.2866(2) 0.0420(9) Uani 1 1 d .
C48 C 0.6256(4) 1.1281(3) 0.2690(3) 0.0518(10) Uani 1 1 d .
H48 H 0.6264 1.1858 0.2202 0.062 Uiso 1 1 calc R
C49 C 0.7005(4) 1.1249(4) 0.3232(3) 0.0722(14) Uani 1 1 d .
H49 H 0.7493 1.1815 0.3107 0.087 Uiso 1 1 calc R
C50 C 0.7041(5) 1.0409(4) 0.3944(3) 0.0756(14) Uani 1 1 d .
H50 H 0.7554 1.0395 0.4298 0.091 Uiso 1 1 calc R
C51 C 0.6301(5) 0.9581(4) 0.4130(3) 0.0713(13) Uani 1 1 d .
H51 H 0.6314 0.8999 0.4611 0.086 Uiso 1 1 calc R
C52 C 0.5541(4) 0.9618(3) 0.3600(3) 0.0568(11) Uani 1 1 d .
H52 H 0.5037 0.9059 0.3736 0.068 Uiso 1 1 calc R
C53 C 1.0294(13) 0.5852(11) 0.9266(7) 0.216(6) Uiso 1 1 d D
C54 C 0.8948(13) 0.6411(9) 0.9381(7) 0.220(5) Uiso 1 1 d D
H1 H 0.086(2) 0.178(2) 0.7398(19) 0.035(11) Uiso 1 1 d D
H2 H 0.387(2) 0.920(3) 0.237(2) 0.044(12) Uiso 1 1 d D

loop_
_atom_site_aniso_label
_atom_site_aniso_U_11
_atom_site_aniso_U_22
_atom_site_aniso_U_33
_atom_site_aniso_U_23
_atom_site_aniso_U_13
_atom_site_aniso_U_12
Cl1 0.1076(11) 0.0579(7) 0.0604(7) 0.0089(6) -0.0324(7) -0.0084(7)
Cl2 0.1085(14) 0.0482(8) 0.1252(14) -0.0460(9) 0.0151(11) -0.0179(8)
N1 0.045(2) 0.0368(19) 0.0382(18) 0.0010(15) -0.0107(17) -0.0056(17)
N2 0.040(2) 0.0391(19) 0.058(2) -0.0195(16) -0.0061(17) -0.0098(17)
O1 0.0462(19) 0.0503(17) 0.0535(16) -0.0039(14) -0.0097(14) -0.0055(14)
O2 0.0438(19) 0.0507(17) 0.0792(19) -0.0265(15) 0.0035(15) -0.0131(14)
O3 0.56(2) 0.200(10) 0.061(9) -0.031(11) -0.083(16) -0.189(13)
C1 0.049(3) 0.036(2) 0.040(2) -0.0096(19) -0.007(2) -0.008(2)
C2 0.045(3) 0.030(2) 0.041(2) -0.0070(18) -0.0085(19) -0.0077(18)
C3 0.046(3) 0.045(2) 0.042(2) 0.000(2) -0.007(2) -0.012(2)
C4 0.048(3) 0.056(3) 0.059(3) -0.003(2) -0.016(2) -0.003(2)
C5 0.064(3) 0.037(2) 0.047(2) -0.002(2) -0.018(2) -0.005(2)
C6 0.073(4) 0.059(3) 0.042(2) 0.004(2) -0.001(2) -0.016(3)
C7 0.051(3) 0.050(3) 0.048(2) -0.002(2) 0.003(2) -0.004(2)
C8 0.044(2) 0.034(2) 0.037(2) -0.0025(18) -0.0070(18) -0.0060(17)
C9 0.046(3) 0.032(2) 0.039(2) -0.0013(18) -0.0121(19) -0.0041(17)
C10 0.054(3) 0.063(3) 0.057(3) -0.005(2) -0.020(2) -0.017(2)
C11 0.053(3) 0.068(3) 0.072(3) 0.003(3) -0.028(3) -0.017(2)
C12 0.046(3) 0.062(3) 0.063(3) 0.004(2) -0.008(2) -0.009(2)
C13 0.054(3) 0.057(3) 0.049(2) -0.006(2) -0.007(2) -0.008(2)
C14 0.045(3) 0.047(2) 0.043(2) -0.006(2) -0.008(2) -0.0088(19)
C15 0.040(2) 0.037(2) 0.034(2) -0.0075(18) -0.0026(18) -0.0111(18)
C16 0.055(3) 0.045(3) 0.046(2) -0.009(2) -0.008(2) -0.009(2)
C17 0.062(3) 0.053(3) 0.060(3) -0.021(2) -0.010(2) -0.018(2)
C18 0.054(3) 0.071(3) 0.064(3) -0.022(3) -0.016(2) -0.015(2)
C19 0.046(3) 0.060(3) 0.058(3) -0.007(2) -0.020(2) -0.003(2)
C20 0.043(3) 0.036(2) 0.049(2) -0.0076(19) -0.008(2) -0.0027(18)
C21 0.052(3) 0.039(2) 0.042(2) -0.0105(19) -0.014(2) -0.0057(19)
C22 0.087(4) 0.047(3) 0.056(3) -0.019(2) -0.003(2) -0.016(2)
C23 0.105(4) 0.051(3) 0.070(3) -0.018(3) -0.016(3) -0.015(3)
C24 0.106(4) 0.056(3) 0.080(3) -0.036(3) -0.031(3) 0.000(3)
C25 0.094(4) 0.067(3) 0.068(3) -0.034(3) -0.003(3) -0.005(3)
C26 0.071(3) 0.048(3) 0.057(3) -0.019(2) -0.006(2) -0.009(2)
C27 0.036(3) 0.044(2) 0.045(2) -0.0140(19) -0.0034(19) -0.008(2)
C28 0.042(3) 0.041(2) 0.038(2) -0.0127(19) -0.0083(18) -0.0060(19)
C29 0.045(3) 0.042(2) 0.058(2) -0.017(2) -0.006(2) -0.0061(19)
C30 0.052(3) 0.048(3) 0.077(3) -0.021(2) 0.000(2) -0.014(2)
C31 0.079(4) 0.036(2) 0.071(3) -0.019(2) -0.001(3) -0.012(2)
C32 0.070(3) 0.042(3) 0.085(3) -0.027(3) 0.014(3) 0.002(2)
C33 0.049(3) 0.048(3) 0.063(3) -0.019(2) 0.008(2) -0.010(2)
C34 0.044(3) 0.037(2) 0.048(2) -0.0141(19) -0.0071(19) -0.0071(18)
C35 0.046(3) 0.044(2) 0.048(2) -0.008(2) -0.011(2) -0.0065(19)
C36 0.070(3) 0.068(3) 0.048(3) -0.018(2) -0.010(2) 0.008(2)
C37 0.100(4) 0.105(5) 0.045(3) -0.013(3) -0.009(3) 0.019(3)
C38 0.110(5) 0.082(4) 0.078(4) 0.019(4) -0.024(4) 0.003(3)
C39 0.120(5) 0.063(3) 0.073(4) 0.001(3) -0.014(3) -0.015(3)
C40 0.077(3) 0.050(3) 0.061(3) -0.007(2) -0.012(2) -0.010(2)
C41 0.040(2) 0.031(2) 0.044(2) -0.0132(18) -0.0063(19) -0.0051(17)
C42 0.047(3) 0.049(2) 0.056(2) -0.023(2) -0.011(2) -0.001(2)
C43 0.049(3) 0.057(3) 0.083(3) -0.029(3) -0.022(2) -0.005(2)
C44 0.050(3) 0.052(3) 0.079(3) -0.037(2) 0.001(2) -0.003(2)
C45 0.058(3) 0.061(3) 0.062(3) -0.032(2) -0.006(2) -0.004(2)
C46 0.052(3) 0.050(2) 0.049(2) -0.022(2) -0.010(2) -0.004(2)
C47 0.041(2) 0.034(2) 0.052(2) -0.015(2) -0.0123(19) -0.0026(18)
C48 0.044(3) 0.049(3) 0.068(3) -0.022(2) -0.016(2) -0.005(2)
C49 0.060(3) 0.067(3) 0.102(4) -0.032(3) -0.025(3) -0.015(3)
C50 0.074(4) 0.079(4) 0.095(4) -0.036(3) -0.048(3) 0.003(3)
C51 0.089(4) 0.060(3) 0.072(3) -0.011(3) -0.045(3) -0.001(3)
C52 0.064(3) 0.048(3) 0.063(3) -0.014(2) -0.024(2) -0.009(2)

loop_
_atom_type_symbol
_atom_type_description
_atom_type_scat_dispersion_real
_atom_type_scat_dispersion_imag
_atom_type_scat_source
C C 0.0033 0.0016 'International Tables Vol C Tables 4.2.6.8 and 6.1.1.4'
H H 0.0000 0.0000 'International Tables Vol C Tables 4.2.6.8 and 6.1.1.4'
N N 0.0061 0.0033 'International Tables Vol C Tables 4.2.6.8 and 6.1.1.4'
O O 0.0106 0.0060 'International Tables Vol C Tables 4.2.6.8 and 6.1.1.4'
Cl Cl 0.1484 0.1585 'International Tables Vol C Tables 4.2.6.8 and 6.1.1.4'

loop_
_geom_angle_atom_site_label_1
_geom_angle_atom_site_label_2
_geom_angle_atom_site_label_3
_geom_angle
_geom_angle_site_symmetry_1
_geom_angle_site_symmetry_3
C1 N1 C8 127.2(3) . .
C1 N1 H1 118(2) . .
C8 N1 H1 114(2) . .
C27 N2 C34 124.0(3) . .
C27 N2 H2 124(2) . .
C34 N2 H2 112(2) . .
O3 O3 C53 118(3) 2_767 2_767
O3 O3 C53 40(2) 2_767 .
C53 O3 C53 158.5(11) 2_767 .
O1 C1 N1 123.6(4) . .
O1 C1 C2 120.4(3) . .
N1 C1 C2 116.0(4) . .
C3 C2 C7 118.6(4) . .
C3 C2 C1 124.5(3) . .
C7 C2 C1 116.8(4) . .
C2 C3 C4 120.6(3) . .
C2 C3 H3 119.7 . .
C4 C3 H3 119.7 . .
C5 C4 C3 119.4(4) . .
C5 C4 H4 120.3 . .
C3 C4 H4 120.3 . .
C6 C5 C4 121.1(4) . .
C6 C5 Cl1 119.2(3) . .
C4 C5 Cl1 119.7(3) . .
C5 C6 C7 119.9(4) . .
C5 C6 H6 120.0 . .
C7 C6 H6 120.0 . .
C6 C7 C2 120.3(4) . .
C6 C7 H7 119.8 . .
C2 C7 H7 119.8 . .
N1 C8 C15 110.1(3) . .
N1 C8 C21 110.3(3) . .
C15 C8 C21 111.9(3) . .
N1 C8 C9 106.0(3) . .
C15 C8 C9 109.5(3) . .
C21 C8 C9 108.9(3) . .
C14 C9 C10 118.2(4) . .
C14 C9 C8 122.1(3) . .
C10 C9 C8 119.5(3) . .
C11 C10 C9 120.4(4) . .
C11 C10 H10 119.8 . .
C9 C10 H10 119.8 . .
C12 C11 C10 120.7(4) . .
C12 C11 H11 119.6 . .
C10 C11 H11 119.6 . .
C13 C12 C11 119.1(4) . .
C13 C12 H12 120.4 . .
C11 C12 H12 120.4 . .
C12 C13 C14 121.1(4) . .
C12 C13 H13 119.5 . .
C14 C13 H13 119.5 . .
C9 C14 C13 120.5(4) . .
C9 C14 H14 119.8 . .
C13 C14 H14 119.8 . .
C20 C15 C16 117.7(3) . .
C20 C15 C8 121.3(3) . .
C16 C15 C8 120.9(3) . .
C17 C16 C15 121.4(4) . .
C17 C16 H16 119.3 . .
C15 C16 H16 119.3 . .
C18 C17 C16 120.2(4) . .
C18 C17 H17 119.9 . .
C16 C17 H17 119.9 . .
C19 C18 C17 119.1(4) . .
C19 C18 H18 120.4 . .
C17 C18 H18 120.4 . .
C18 C19 C20 121.1(4) . .
C18 C19 H19 119.4 . .
C20 C19 H19 119.4 . .
C15 C20 C19 120.4(4) . .
C15 C20 H20 119.8 . .
C19 C20 H20 119.8 . .
C26 C21 C22 117.2(4) . .
C26 C21 C8 121.4(3) . .
C22 C21 C8 121.4(3) . .
C23 C22 C21 121.4(4) . .
C23 C22 H22 119.3 . .
C21 C22 H22 119.3 . .
C22 C23 C24 120.3(4) . .
C22 C23 H23 119.8 . .
C24 C23 H23 119.8 . .
C25 C24 C23 119.0(4) . .
C25 C24 H24 120.5 . .
C23 C24 H24 120.5 . .
C24 C25 C26 120.4(4) . .
C24 C25 H25 119.8 . .
C26 C25 H25 119.8 . .
C25 C26 C21 121.7(4) . .
C25 C26 H26 119.1 . .
C21 C26 H26 119.1 . .
O2 C27 N2 122.2(3) . .
O2 C27 C28 120.1(3) . .
N2 C27 C28 117.7(3) . .
C29 C28 C33 118.1(3) . .
C29 C28 C27 124.9(3) . .
C33 C28 C27 116.8(3) . .
C30 C29 C28 121.4(4) . .
C30 C29 H29 119.3 . .
C28 C29 H29 119.3 . .
C31 C30 C29 119.1(4) . .
C31 C30 H30 120.5 . .
C29 C30 H30 120.5 . .
C30 C31 C32 121.5(4) . .
C30 C31 Cl2 118.8(3) . .
C32 C31 Cl2 119.7(4) . .
C31 C32 C33 119.2(4) . .
C31 C32 H32 120.4 . .
C33 C32 H32 120.4 . .
C32 C33 C28 120.7(4) . .
C32 C33 H33 119.6 . .
C28 C33 H33 119.6 . .
N2 C34 C41 106.6(3) . .
N2 C34 C47 108.9(3) . .
C41 C34 C47 110.1(3) . .
N2 C34 C35 111.1(3) . .
C41 C34 C35 106.9(3) . .
C47 C34 C35 113.0(3) . .
C36 C35 C40 117.7(4) . .
C36 C35 C34 123.1(4) . .
C40 C35 C34 119.1(3) . .
C35 C36 C37 120.5(4) . .
C35 C36 H36 119.7 . .
C37 C36 H36 119.7 . .
C38 C37 C36 120.3(5) . .
C38 C37 H37 119.9 . .
C36 C37 H37 119.9 . .
C37 C38 C39 119.8(5) . .
C37 C38 H38 120.1 . .
C39 C38 H38 120.1 . .
C40 C39 C38 119.8(5) . .
C40 C39 H39 120.1 . .
C38 C39 H39 120.1 . .
C39 C40 C35 121.8(4) . .
C39 C40 H40 119.1 . .
C35 C40 H40 119.1 . .
C46 C41 C42 118.1(4) . .
C46 C41 C34 123.7(3) . .
C42 C41 C34 118.2(3) . .
C43 C42 C41 120.3(4) . .
C43 C42 H42 119.8 . .
C41 C42 H42 119.8 . .
C42 C43 C44 120.5(4) . .
C42 C43 H43 119.7 . .
C44 C43 H43 119.7 . .
C45 C44 C43 119.2(4) . .
C45 C44 H44 120.4 . .
C43 C44 H44 120.4 . .
C44 C45 C46 120.3(4) . .
C44 C45 H45 119.8 . .
C46 C45 H45 119.8 . .
C41 C46 C45 121.5(4) . .
C41 C46 H46 119.2 . .
C45 C46 H46 119.2 . .
C48 C47 C52 117.5(4) . .
C48 C47 C34 123.8(3) . .
C52 C47 C34 118.5(3) . .
C47 C48 C49 120.5(4) . .
C47 C48 H48 119.8 . .
C49 C48 H48 119.7 . .
C50 C49 C48 121.6(4) . .
C50 C49 H49 119.2 . .
C48 C49 H49 119.2 . .
C49 C50 C51 118.7(4) . .
C49 C50 H50 120.7 . .
C51 C50 H50 120.6 . .
C52 C51 C50 119.9(4) . .
C52 C51 H51 120.1 . .
C50 C51 H51 120.1 . .
C51 C52 C47 121.8(4) . .
C51 C52 H52 119.1 . .
C47 C52 H52 119.1 . .
O3 C53 C54 100.9(17) 2_767 .
O3 C53 O3 21.5(11) 2_767 .
C54 C53 O3 90.1(11) . .

loop_
_geom_bond_atom_site_label_1
_geom_bond_atom_site_label_2
_geom_bond_distance
_geom_bond_site_symmetry_2
Cl1 C5 1.743(4) .
Cl2 C31 1.749(4) .
N1 C1 1.354(4) .
N1 C8 1.494(4) .
N1 H1 0.850(17) .
N2 C27 1.357(5) .
N2 C34 1.491(4) .
N2 H2 0.846(18) .
O1 C1 1.235(4) .
O2 C27 1.219(4) .
O3 O3 0.680(18) 2_767
O3 C53 1.20(2) 2_767
O3 C53 1.634(15) .
C1 C2 1.492(5) .
C2 C3 1.380(5) .
C2 C7 1.391(5) .
C3 C4 1.386(5) .
C3 H3 0.9300 .
C4 C5 1.372(5) .
C4 H4 0.9300 .
C5 C6 1.355(5) .
C6 C7 1.383(5) .
C6 H6 0.9300 .
C7 H7 0.9300 .
C8 C15 1.522(5) .
C8 C21 1.545(5) .
C8 C9 1.554(5) .
C9 C14 1.386(4) .
C9 C10 1.398(5) .
C10 C11 1.385(5) .
C10 H10 0.9300 .
C11 C12 1.377(5) .
C11 H11 0.9300 .
C12 C13 1.369(5) .
C12 H12 0.9300 .
C13 C14 1.387(5) .
C13 H13 0.9300 .
C14 H14 0.9300 .
C15 C20 1.387(5) .
C15 C16 1.396(5) .
C16 C17 1.381(5) .
C16 H16 0.9300 .
C17 C18 1.380(5) .
C17 H17 0.9300 .
C18 C19 1.368(5) .
C18 H18 0.9300 .
C19 C20 1.393(5) .
C19 H19 0.9300 .
C20 H20 0.9300 .
C21 C26 1.379(5) .
C21 C22 1.382(5) .
C22 C23 1.376(5) .
C22 H22 0.9300 .
C23 C24 1.375(6) .
C23 H23 0.9300 .
C24 C25 1.367(6) .
C24 H24 0.9300 .
C25 C26 1.372(5) .
C25 H25 0.9300 .
C26 H26 0.9300 .
C27 C28 1.498(5) .
C28 C29 1.375(5) .
C28 C33 1.383(5) .
C29 C30 1.374(5) .
C29 H29 0.9300 .
C30 C31 1.358(5) .
C30 H30 0.9300 .
C31 C32 1.363(5) .
C32 C33 1.380(5) .
C32 H32 0.9300 .
C33 H33 0.9300 .
C34 C41 1.545(5) .
C34 C47 1.544(5) .
C34 C35 1.548(5) .
C35 C36 1.378(5) .
C35 C40 1.393(5) .
C36 C37 1.389(6) .
C36 H36 0.9300 .
C37 C38 1.371(7) .
C37 H37 0.9300 .
C38 C39 1.372(7) .
C38 H38 0.9300 .
C39 C40 1.364(6) .
C39 H39 0.9300 .
C40 H40 0.9300 .
C41 C46 1.374(4) .
C41 C42 1.385(5) .
C42 C43 1.377(5) .
C42 H42 0.9300 .
C43 C44 1.384(5) .
C43 H43 0.9300 .
C44 C45 1.357(5) .
C44 H44 0.9300 .
C45 C46 1.376(5) .
C45 H45 0.9300 .
C46 H46 0.9300 .
C47 C48 1.368(5) .
C47 C52 1.395(5) .
C48 C49 1.390(5) .
C48 H48 0.9300 .
C49 C50 1.362(6) .
C49 H49 0.9300 .
C50 C51 1.378(6) .
C50 H50 0.9300 .
C51 C52 1.378(5) .
C51 H51 0.9300 .
C52 H52 0.9300 .
C53 O3 1.20(2) 2_767
C53 C54 1.488(12) .

loop_
_geom_hbond_atom_site_label_D
_geom_hbond_atom_site_label_H
_geom_hbond_atom_site_label_A
_geom_hbond_distance_DH
_geom_hbond_distance_HA
_geom_hbond_distance_DA
_geom_hbond_angle_DHA
_geom_hbond_site_symmetry_A
N2 H2 O1 0.846(18) 2.55(2) 3.358(4) 160(3) 2_566

loop_
_geom_torsion_atom_site_label_1
_geom_torsion_atom_site_label_2
_geom_torsion_atom_site_label_3
_geom_torsion_atom_site_label_4
_geom_torsion
_geom_torsion_site_symmetry_1
_geom_torsion_site_symmetry_4
C8 N1 C1 O1 1.4(6) . .
C8 N1 C1 C2 -179.3(3) . .
O1 C1 C2 C3 155.7(4) . .
N1 C1 C2 C3 -23.6(5) . .
O1 C1 C2 C7 -24.2(5) . .
N1 C1 C2 C7 156.5(3) . .
C7 C2 C3 C4 0.4(5) . .
C1 C2 C3 C4 -179.5(3) . .
C2 C3 C4 C5 -0.4(6) . .
C3 C4 C5 C6 -0.8(6) . .
C3 C4 C5 Cl1 -179.4(3) . .
C4 C5 C6 C7 1.9(6) . .
Cl1 C5 C6 C7 -179.5(3) . .
C5 C6 C7 C2 -1.9(6) . .
C3 C2 C7 C6 0.7(6) . .
C1 C2 C7 C6 -179.4(3) . .
C1 N1 C8 C15 -43.5(5) . .
C1 N1 C8 C21 80.5(4) . .
C1 N1 C8 C9 -161.8(3) . .
N1 C8 C9 C14 130.1(3) . .
C15 C8 C9 C14 11.4(4) . .
C21 C8 C9 C14 -111.2(4) . .
N1 C8 C9 C10 -54.8(4) . .
C15 C8 C9 C10 -173.6(3) . .
C21 C8 C9 C10 63.8(4) . .
C14 C9 C10 C11 0.9(6) . .
C8 C9 C10 C11 -174.3(4) . .
C9 C10 C11 C12 -1.7(6) . .
C10 C11 C12 C13 1.2(7) . .
C11 C12 C13 C14 0.0(6) . .
C10 C9 C14 C13 0.3(5) . .
C8 C9 C14 C13 175.4(3) . .
C12 C13 C14 C9 -0.8(6) . .
N1 C8 C15 C20 147.6(3) . .
C21 C8 C15 C20 24.6(4) . .
C9 C8 C15 C20 -96.1(4) . .
N1 C8 C15 C16 -37.8(4) . .
C21 C8 C15 C16 -160.9(3) . .
C9 C8 C15 C16 78.4(4) . .
C20 C15 C16 C17 -2.0(5) . .
C8 C15 C16 C17 -176.7(3) . .
C15 C16 C17 C18 1.6(6) . .
C16 C17 C18 C19 -0.1(6) . .
C17 C18 C19 C20 -1.0(6) . .
C16 C15 C20 C19 0.8(5) . .
C8 C15 C20 C19 175.5(3) . .
C18 C19 C20 C15 0.6(6) . .
N1 C8 C21 C26 -46.6(5) . .
C15 C8 C21 C26 76.3(4) . .
C9 C8 C21 C26 -162.6(3) . .
N1 C8 C21 C22 135.5(4) . .
C15 C8 C21 C22 -101.6(4) . .
C9 C8 C21 C22 19.6(5) . .
C26 C21 C22 C23 -0.3(6) . .
C8 C21 C22 C23 177.7(4) . .
C21 C22 C23 C24 0.2(7) . .
C22 C23 C24 C25 -0.2(7) . .
C23 C24 C25 C26 0.3(7) . .
C24 C25 C26 C21 -0.4(7) . .
C22 C21 C26 C25 0.4(6) . .
C8 C21 C26 C25 -177.6(4) . .
C34 N2 C27 O2 -7.6(6) . .
C34 N2 C27 C28 171.5(3) . .
O2 C27 C28 C29 161.9(4) . .
N2 C27 C28 C29 -17.3(5) . .
O2 C27 C28 C33 -14.1(5) . .
N2 C27 C28 C33 166.7(3) . .
C33 C28 C29 C30 1.2(6) . .
C27 C28 C29 C30 -174.8(3) . .
C28 C29 C30 C31 -0.9(6) . .
C29 C30 C31 C32 0.1(7) . .
C29 C30 C31 Cl2 179.7(3) . .
C30 C31 C32 C33 0.4(7) . .
Cl2 C31 C32 C33 -179.2(3) . .
C31 C32 C33 C28 -0.1(7) . .
C29 C28 C33 C32 -0.6(6) . .
C27 C28 C33 C32 175.7(4) . .
C27 N2 C34 C41 -164.4(3) . .
C27 N2 C34 C47 -45.7(4) . .
C27 N2 C34 C35 79.4(4) . .
N2 C34 C35 C36 -11.3(5) . .
C41 C34 C35 C36 -127.2(4) . .
C47 C34 C35 C36 111.5(4) . .
N2 C34 C35 C40 165.4(3) . .
C41 C34 C35 C40 49.4(4) . .
C47 C34 C35 C40 -71.9(4) . .
C40 C35 C36 C37 1.4(6) . .
C34 C35 C36 C37 178.1(4) . .
C35 C36 C37 C38 0.4(8) . .
C36 C37 C38 C39 -0.7(9) . .
C37 C38 C39 C40 -0.9(9) . .
C38 C39 C40 C35 2.9(8) . .
C36 C35 C40 C39 -3.1(6) . .
C34 C35 C40 C39 -179.9(4) . .
N2 C34 C41 C46 121.1(4) . .
C47 C34 C41 C46 3.1(4) . .
C35 C34 C41 C46 -120.0(4) . .
N2 C34 C41 C42 -59.9(4) . .
C47 C34 C41 C42 -177.9(3) . .
C35 C34 C41 C42 59.0(4) . .
C46 C41 C42 C43 -0.5(5) . .
C34 C41 C42 C43 -179.6(3) . .
C41 C42 C43 C44 0.3(6) . .
C42 C43 C44 C45 0.1(6) . .
C43 C44 C45 C46 -0.3(6) . .
C42 C41 C46 C45 0.3(5) . .
C34 C41 C46 C45 179.3(3) . .
C44 C45 C46 C41 0.1(6) . .
N2 C34 C47 C48 141.6(4) . .
C41 C34 C47 C48 -101.8(4) . .
C35 C34 C47 C48 17.7(5) . .
N2 C34 C47 C52 -43.3(4) . .
C41 C34 C47 C52 73.3(4) . .
C35 C34 C47 C52 -167.3(3) . .
C52 C47 C48 C49 -0.6(6) . .
C34 C47 C48 C49 174.5(4) . .
C47 C48 C49 C50 1.3(6) . .
C48 C49 C50 C51 -0.8(7) . .
C49 C50 C51 C52 -0.3(7) . .
C50 C51 C52 C47 0.9(7) . .
C48 C47 C52 C51 -0.4(6) . .
C34 C47 C52 C51 -175.8(4) . .
C53 O3 C53 O3 0.000(10) 2_767 2_767
O3 O3 C53 C54 121(6) 2_767 .
C53 O3 C53 C54 121(6) 2_767 .
